data_1533609
loop_
_publ_author_name
'Baldinozzi, G.'
'Raulot, J.M.'
'Petricek, V.'

_publ_section_title
;
 Reinvestigation of the incommensurate structure of alpha-(Pb O)
;
_journal_name_full 'Materials Research Society Symposia Proceedings'
_journal_page_first 465
_journal_page_last 470
_journal_volume 755
_journal_year 2003
_chemical_formula_sum 'O Pb'
_chemical_name_systematic 'Pb O'
_space_group_IT_number 57
_symmetry_space_group_name_Hall '-P 2a 2ab'
_symmetry_space_group_name_H-M 'P b m a'
_cell_angle_alpha 90
_cell_angle_beta 90
_cell_angle_gamma 90
_cell_formula_units_Z 32
_cell_length_a 5.6099
_cell_length_b 44.8608
_cell_length_c 4.9979
_cell_volume 1257.795
_citation_journal_id_ASTM MRSPDH
_cod_data_source_file Baldinozzi_MRSPDH_2003_1951.cif
_cod_data_source_block O1Pb1
_cod_original_sg_symbol_Hall '-P 2c 2b (y,z,x)'
_cod_original_formula_sum 'O1 Pb1'
_cod_database_code 1533609

loop_
_symmetry_equiv_pos_as_xyz
x,y,z
-x,y+1/2,-z
-x+1/2,-y,z
x+1/2,-y+1/2,-z
-x,-y,-z
x,-y-1/2,z
x-1/2,y,-z
-x-1/2,y-1/2,z

loop_
_atom_site_label
_atom_site_type_symbol
_atom_site_fract_x
_atom_site_fract_y
_atom_site_fract_z
_atom_site_occupancy
_atom_site_U_iso_or_equiv
Pb1 Pb+2 0.262599 0.375133 0.762725 1 0.0
O4 O-2 0.520979 0.03125 0.977446 1 0.0
Pb5 Pb+2 0.256818 0.687594 0.237275 1 0.0
O3 O-2 0.520979 0.40625 0.977446 1 0.0
Pb4 Pb+2 0.266461 0.437406 0.237275 1 0.0
O2 O-2 0.520979 0.71875 0.022554 1 0.0
O1 O-2 0.520979 0.34375 0.022554 1 0.0
Pb3 Pb+2 0.267817 0.75 0.762725 1 0.0
Pb2 Pb+2 0.25 0.5 0.762725 1 0.0
